data_7042431
loop_
_publ_author_name
'Bansal, Deepak'
'Gupta, Rajeev'

_publ_section_title
;
 Hydroxide-bridged dicopper complexes: the influence of secondary
 coordination sphere on structure and catecholase activity.
;
_journal_issue 14
_journal_name_full 'Dalton transactions (Cambridge, England : 2003)'
_journal_page_first 4617
_journal_page_last 4627
_journal_paper_doi 10.1039/c6dt04858g
_journal_volume 46
_journal_year 2017
_chemical_formula_moiety 'C45 H36 Cu2 N15 Na O7, C3 H7 N O, C2 H6 O S, O'
_chemical_formula_sum 'C50 H51 Cu2 N16 Na O10 S'
_chemical_formula_weight 1218.19
_space_group_crystal_system monoclinic
_space_group_IT_number 14
_space_group_name_Hall '-P 2ybc'
_space_group_name_H-M_alt 'P 1 21/c 1'
_symmetry_space_group_name_Hall '-P 2ybc'
_symmetry_space_group_name_H-M 'P 1 21/c 1'
_atom_sites_solution_hydrogens mixed
_audit_creation_method SHELXL-2014/7
_audit_update_record
;
2017-02-20 deposited with the CCDC.
2017-03-10 downloaded from the CCDC.
;
_cell_angle_alpha 90
_cell_angle_beta 101.930(5)
_cell_angle_gamma 90
_cell_formula_units_Z 4
_cell_length_a 13.3647(8)
_cell_length_b 13.9486(7)
_cell_length_c 28.7657(16)
_cell_measurement_reflns_used 8958
_cell_measurement_temperature 293(2)
_cell_measurement_theta_max 25.0
_cell_measurement_theta_min 2.9
_cell_volume 5246.6(5)
_computing_cell_refinement 'CrysAlisPro, Oxford Diffraction Ltd.,'
_computing_data_collection 'CrysAlisPro, Oxford Diffraction Ltd.,'
_computing_data_reduction 'CrysAlisPro, Oxford Diffraction Ltd.,'
_computing_molecular_graphics 'WinGx v2014.1'
_computing_publication_material 'WinGx v2014.1'
_computing_structure_refinement 'SHELXL-2014/7 (Sheldrick, 2014)'
_computing_structure_solution 'SHELXL-2014/7 (Sheldrick, 2014)'
_diffrn_ambient_temperature 293(2)
_diffrn_measured_fraction_theta_full 0.971
_diffrn_measured_fraction_theta_max 0.971
_diffrn_measurement_device_type 'Xcalibur, Ruby, Gemini'
_diffrn_measurement_method '\w scans'
_diffrn_radiation_type MoK\a
_diffrn_radiation_wavelength 0.71073
_diffrn_reflns_av_R_equivalents 0.1061
_diffrn_reflns_av_unetI/netI 0.0932
_diffrn_reflns_Laue_measured_fraction_full 0.971
_diffrn_reflns_Laue_measured_fraction_max 0.971
_diffrn_reflns_limit_h_max 15
_diffrn_reflns_limit_h_min -15
_diffrn_reflns_limit_k_max 16
_diffrn_reflns_limit_k_min -16
_diffrn_reflns_limit_l_max 34
_diffrn_reflns_limit_l_min -34
_diffrn_reflns_number 40130
_diffrn_reflns_point_group_measured_fraction_full 0.971
_diffrn_reflns_point_group_measured_fraction_max 0.971
_diffrn_reflns_theta_full 24.998
_diffrn_reflns_theta_max 24.998
_diffrn_reflns_theta_min 2.895
_diffrn_source 'fine-focus sealed tube'
_exptl_absorpt_coefficient_mu 0.934
_exptl_absorpt_correction_T_max 0.853
_exptl_absorpt_correction_T_min 0.822
_exptl_absorpt_correction_type multi-scan
_exptl_absorpt_process_details constr
_exptl_crystal_colour Green
_exptl_crystal_density_diffrn 1.542
_exptl_crystal_description Cube
_exptl_crystal_F_000 2512
_exptl_crystal_size_max 0.210
_exptl_crystal_size_mid 0.190
_exptl_crystal_size_min 0.170
_refine_diff_density_max 1.054
_refine_diff_density_min -0.998
_refine_diff_density_rms 0.099
_refine_ls_extinction_method none
_refine_ls_goodness_of_fit_ref 1.040
_refine_ls_hydrogen_treatment mixed
_refine_ls_matrix_type full
_refine_ls_number_parameters 761
_refine_ls_number_reflns 8958
_refine_ls_number_restraints 13
_refine_ls_restrained_S_all 1.040
_refine_ls_R_factor_all 0.1305
_refine_ls_R_factor_gt 0.0853
_refine_ls_shift/su_max 0.000
_refine_ls_shift/su_mean 0.000
_refine_ls_structure_factor_coef Fsqd
_refine_ls_weighting_details 'w=1/[\s^2^(Fo^2^)+(0.0989P)^2^+7.2356P] where P=(Fo^2^+2Fc^2^)/3'
_refine_ls_weighting_scheme calc
_refine_ls_wR_factor_gt 0.1988
_refine_ls_wR_factor_ref 0.2244
_reflns_Friedel_coverage 0.000
_reflns_number_gt 5843
_reflns_number_total 8958
_reflns_threshold_expression 'I > 2\s(I)'
_cod_data_source_file c6dt04858g2.cif
_cod_data_source_block 4
_cod_depositor_comments 'Adding full bibliography for 7042430--7042434.cif.'
_cod_database_code 7042431
_shelx_shelxl_version_number 2014/7
_shelx_space_group_comment
;
The symmetry employed for this shelxl refinement is uniquely defined
by the following loop, which should always be used as a source of
symmetry information in preference to the above space-group names.
They are only intended as comments.
;
_shelx_estimated_absorpt_t_min 0.828
_shelx_estimated_absorpt_t_max 0.857

loop_
_space_group_symop_operation_xyz
'x, y, z'
'-x, y+1/2, -z+1/2'
'-x, -y, -z'
'x, -y-1/2, z-1/2'

loop_
_atom_site_label
_atom_site_type_symbol
_atom_site_fract_x
_atom_site_fract_y
_atom_site_fract_z
_atom_site_U_iso_or_equiv
_atom_site_adp_type
_atom_site_occupancy
_atom_site_site_symmetry_order
_atom_site_calc_flag
_atom_site_refinement_flags_posn
_atom_site_refinement_flags_adp
_atom_site_refinement_flags_occupancy
_atom_site_disorder_assembly
_atom_site_disorder_group
C1 C 1.1183(5) -0.1940(4) 0.1955(2) 0.0426(17) Uani 1 1 d . . . . .
C2 C 1.1696(6) -0.2722(5) 0.2184(3) 0.058(2) Uani 1 1 d . . . . .
H2 H 1.2297 -0.2639 0.2410 0.070 Uiso 1 1 calc R U . . .
C3 C 1.1310(6) -0.3622(5) 0.2075(3) 0.064(2) Uani 1 1 d . . . . .
H3 H 1.1655 -0.4157 0.2220 0.076 Uiso 1 1 calc R U . . .
C4 C 1.0406(6) -0.3729(5) 0.1746(3) 0.058(2) Uani 1 1 d . . . . .
H4 H 1.0125 -0.4333 0.1668 0.070 Uiso 1 1 calc R U . . .
C5 C 0.9933(5) -0.2916(5) 0.1538(2) 0.0436(17) Uani 1 1 d . . . . .
C6 C 0.8923(5) -0.2935(5) 0.1192(3) 0.0494(18) Uani 1 1 d . . . . .
C7 C 0.7744(5) -0.1976(5) 0.0668(2) 0.0430(17) Uani 1 1 d . . . . .
C8 C 0.6322(5) -0.2350(5) 0.0157(2) 0.0483(18) Uani 1 1 d . . . . .
C9 C 0.5468(6) -0.2778(6) -0.0126(3) 0.062(2) Uani 1 1 d . . . . .
H9 H 0.5343 -0.3433 -0.0114 0.075 Uiso 1 1 calc R U . . .
C10 C 0.4817(6) -0.2171(6) -0.0426(3) 0.066(2) Uani 1 1 d . . . . .
H10 H 0.4232 -0.2426 -0.0619 0.079 Uiso 1 1 calc R U . . .
C11 C 0.5000(6) -0.1217(7) -0.0450(3) 0.070(2) Uani 1 1 d . . . . .
H11A H 0.4547 -0.0840 -0.0663 0.084 Uiso 1 1 calc R U . . .
C12 C 0.5846(6) -0.0791(6) -0.0164(3) 0.063(2) Uani 1 1 d . . . . .
H12 H 0.5961 -0.0135 -0.0181 0.075 Uiso 1 1 calc R U . . .
C13 C 0.6512(5) -0.1368(5) 0.0145(2) 0.0456(17) Uani 1 1 d . . . . .
C14 C 1.1442(6) -0.0910(5) 0.2089(3) 0.0449(17) Uani 1 1 d . . . . .
C15 C 1.0827(5) 0.0659(5) 0.1993(2) 0.0399(16) Uani 1 1 d . . . . .
C16 C 1.1277(6) 0.1962(5) 0.2425(3) 0.0499(18) Uani 1 1 d . . . . .
C17 C 1.1729(6) 0.2646(5) 0.2758(3) 0.062(2) Uani 1 1 d . . . . .
H17 H 1.2277 0.2491 0.3002 0.075 Uiso 1 1 calc R U . . .
C18 C 1.1334(6) 0.3552(5) 0.2709(3) 0.061(2) Uani 1 1 d . . . . .
H18 H 1.1625 0.4028 0.2920 0.073 Uiso 1 1 calc R U . . .
C19 C 1.0505(6) 0.3768(5) 0.2349(3) 0.054(2) Uani 1 1 d . . . . .
H19 H 1.0236 0.4385 0.2331 0.065 Uiso 1 1 calc R U . . .
C20 C 1.0065(6) 0.3094(5) 0.2016(3) 0.0535(19) Uani 1 1 d . . . . .
H20 H 0.9518 0.3253 0.1772 0.064 Uiso 1 1 calc R U . . .
C21 C 1.0472(5) 0.2166(4) 0.2059(2) 0.0396(16) Uani 1 1 d . . . . .
C22 C 0.8828(5) 0.3325(5) 0.0873(2) 0.0413(16) Uani 1 1 d . . . . .
C23 C 0.9044(6) 0.4253(5) 0.0748(3) 0.055(2) Uani 1 1 d . . . . .
H23 H 0.8638 0.4766 0.0803 0.066 Uiso 1 1 calc R U . . .
C24 C 0.9866(7) 0.4395(5) 0.0542(3) 0.065(2) Uani 1 1 d . . . . .
H24 H 1.0037 0.5013 0.0466 0.079 Uiso 1 1 calc R U . . .
C25 C 1.0448(7) 0.3626(5) 0.0447(3) 0.064(2) Uani 1 1 d . . . . .
H25 H 1.0988 0.3714 0.0293 0.076 Uiso 1 1 calc R U . . .
C26 C 1.0203(5) 0.2725(5) 0.0586(2) 0.0471(17) Uani 1 1 d . . . . .
C27 C 1.0736(6) 0.1829(5) 0.0488(3) 0.0484(18) Uani 1 1 d . . . . .
C28 C 1.0768(5) 0.0158(5) 0.0565(2) 0.0407(16) Uani 1 1 d . . . . .
C29 C 1.1698(5) -0.0910(5) 0.0268(2) 0.0453(17) Uani 1 1 d . . . . .
C30 C 1.2371(6) -0.1410(6) 0.0043(3) 0.055(2) Uani 1 1 d . . . . .
H30 H 1.2762 -0.1098 -0.0144 0.066 Uiso 1 1 calc R U . . .
C31 C 1.2426(6) -0.2390(7) 0.0112(3) 0.067(2) Uani 1 1 d . . . . .
H31 H 1.2872 -0.2749 -0.0027 0.080 Uiso 1 1 calc R U . . .
C32 C 1.1823(6) -0.2855(6) 0.0386(3) 0.065(2) Uani 1 1 d . . . . .
H32 H 1.1877 -0.3516 0.0424 0.079 Uiso 1 1 calc R U . . .
C33 C 1.1150(6) -0.2362(5) 0.0604(3) 0.061(2) Uani 1 1 d . . . . .
H33 H 1.0745 -0.2682 0.0781 0.073 Uiso 1 1 calc R U . . .
C34 C 0.7978(5) 0.3042(5) 0.1109(2) 0.0451(17) Uani 1 1 d . . . . .
C35 C 0.7320(5) 0.1766(5) 0.1492(2) 0.0414(16) Uani 1 1 d . . . . .
C36 C 0.6231(6) 0.1524(6) 0.1936(2) 0.0507(18) Uani 1 1 d . . . . .
C37 C 0.5537(7) 0.1602(7) 0.2230(3) 0.071(2) Uani 1 1 d . . . . .
H37 H 0.5309 0.2199 0.2309 0.086 Uiso 1 1 calc R U . . .
C38 C 0.5193(7) 0.0771(8) 0.2404(3) 0.078(3) Uani 1 1 d . . . . .
H38 H 0.4708 0.0805 0.2593 0.094 Uiso 1 1 calc R U . . .
C39 C 0.5560(7) -0.0110(7) 0.2301(3) 0.079(3) Uani 1 1 d . . . . .
H39 H 0.5332 -0.0656 0.2433 0.094 Uiso 1 1 calc R U . . .
C40 C 0.6247(7) -0.0212(6) 0.2012(3) 0.068(2) Uani 1 1 d . . . . .
H40 H 0.6476 -0.0813 0.1940 0.081 Uiso 1 1 calc R U . . .
C41 C 0.6589(5) 0.0623(5) 0.1832(3) 0.0486(18) Uani 1 1 d . . . . .
C42 C 1.1098(5) -0.1365(5) 0.0550(2) 0.0464(17) Uani 1 1 d . . . . .
N1 N 1.0766(4) -0.0279(4) 0.18484(18) 0.0393(13) Uani 1 1 d . . . . .
N2 N 1.0331(4) -0.2054(4) 0.16310(19) 0.0406(13) Uani 1 1 d . . . . .
N3 N 0.8639(4) -0.2066(4) 0.10009(19) 0.0398(13) Uani 1 1 d . . . . .
N11 N 0.7124(4) -0.2713(4) 0.0494(2) 0.0513(15) Uani 1 1 d . . . . .
H4A H 0.7213 -0.3304 0.0578 0.062 Uiso 1 1 calc R U . . .
N4 N 0.7413(4) -0.1140(4) 0.0471(2) 0.0446(14) Uani 1 1 d . . . . .
N12 N 1.1494(4) 0.1014(4) 0.2378(2) 0.0495(15) Uani 1 1 d . . . . .
H6 H 1.1971 0.0696 0.2560 0.059 Uiso 1 1 calc R U . . .
N5 N 1.0186(4) 0.1344(4) 0.17793(19) 0.0438(14) Uani 1 1 d . . . . .
N8 N 0.7984(4) 0.2115(4) 0.12218(19) 0.0391(13) Uani 1 1 d . . . . .
N7 N 0.9435(4) 0.2592(4) 0.08038(18) 0.0427(13) Uani 1 1 d . . . . .
N6 N 1.0367(4) 0.1028(4) 0.06603(19) 0.0403(13) Uani 1 1 d . . . . .
N14 N 1.1458(4) 0.0043(4) 0.02852(19) 0.0461(14) Uani 1 1 d . . . . .
H11 H 1.1707 0.0497 0.0141 0.055 Uiso 1 1 calc R U . . .
N10 N 1.0524(4) -0.0686(4) 0.07358(19) 0.0420(13) Uani 1 1 d . . . . .
N13 N 0.6717(4) 0.2239(4) 0.1723(2) 0.0488(15) Uani 1 1 d . . . . .
N9 N 0.7271(4) 0.0799(4) 0.1546(2) 0.0482(15) Uani 1 1 d . . . . .
H14 H 0.7607 0.0376 0.1424 0.058 Uiso 1 1 calc R U . . .
O1 O 0.6962(7) 0.5621(5) 0.1702(2) 0.0738(16) Uani 1 1 d D . . . .
O2 O 0.8452(4) -0.3714(3) 0.1107(2) 0.0692(16) Uani 1 1 d . . . . .
O3 O 1.1429(4) 0.1884(4) 0.0263(2) 0.0662(15) Uani 1 1 d . . . . .
O4 O 0.7373(4) 0.3690(3) 0.11819(19) 0.0596(14) Uani 1 1 d . . . . .
O6 O 0.8685(3) 0.0062(3) 0.11010(16) 0.0415(11) Uani 1 1 d D . . . .
O13 O 0.7788(4) 0.4248(3) 0.25883(18) 0.0552(13) Uani 1 1 d . . . . .
O7 O 0.4896(7) 0.3897(9) 0.1704(4) 0.155(5) Uani 1 1 d . . . . .
Na03 Na 0.6654(2) 0.3983(2) 0.18262(11) 0.0569(8) Uani 1 1 d D . . . .
Cu1 Cu 0.96519(6) -0.09526(5) 0.12922(3) 0.0399(3) Uani 1 1 d . . . . .
Cu2 Cu 0.92103(6) 0.13219(5) 0.10355(3) 0.0391(3) Uani 1 1 d . . . . .
S1 S 1.3299(8) -0.5250(9) 0.0786(3) 0.354(6) Uani 1 1 d . . . . .
O50 O 1.2589(11) -0.5161(10) 0.0302(5) 0.235(6) Uani 1 1 d . . . . .
C50 C 1.4380(12) -0.4582(13) 0.0612(12) 0.324(19) Uani 1 1 d . . . . .
H50A H 1.4945 -0.4549 0.0879 0.486 Uiso 1 1 calc R U . . .
H50B H 1.4589 -0.4910 0.0355 0.486 Uiso 1 1 calc R U . . .
H50C H 1.4160 -0.3945 0.0514 0.486 Uiso 1 1 calc R U . . .
O1W O 0.6514(6) -0.4871(5) 0.0487(3) 0.116(3) Uani 1 1 d . . . . .
N15 N 0.3534(10) 0.2779(14) 0.1498(5) 0.206(8) Uani 1 1 d D . . . .
C44 C 0.3036(14) 0.304(2) 0.1862(8) 0.319(18) Uani 1 1 d . . . . .
H44A H 0.2407 0.2693 0.1829 0.478 Uiso 1 1 calc R U . . .
H44B H 0.3467 0.2901 0.2164 0.478 Uiso 1 1 calc R U . . .
H44C H 0.2892 0.3719 0.1842 0.478 Uiso 1 1 calc R U . . .
C59 C 0.4451(9) 0.3213(14) 0.1490(5) 0.151(7) Uani 1 1 d D . . . .
H59 H 0.4806 0.2930 0.1280 0.181 Uiso 1 1 calc R U . . .
C45 C 0.3097(14) 0.1949(19) 0.1266(8) 0.339(19) Uani 1 1 d D . . . .
H45A H 0.2444 0.1835 0.1345 0.509 Uiso 1 1 calc R U . . .
H45B H 0.3010 0.2032 0.0928 0.509 Uiso 1 1 calc R U . . .
H45C H 0.3539 0.1412 0.1365 0.509 Uiso 1 1 calc R U . . .
C51 C 1.281(3) -0.481(3) 0.1299(9) 0.51(3) Uani 1 1 d . . . . .
H51A H 1.3321 -0.4898 0.1584 0.758 Uiso 1 1 calc R U . . .
H51B H 1.2656 -0.4135 0.1258 0.758 Uiso 1 1 calc R U . . .
H51C H 1.2203 -0.5152 0.1323 0.758 Uiso 1 1 calc R U . . .
O10 O 0.5690(16) -0.2759(12) 0.1687(9) 0.122(5) Uani 0.616(14) 1 d D . P A 1
C58 C 0.4799(16) -0.2460(14) 0.1603(8) 0.121(7) Uani 0.616(14) 1 d D . P A 1
H58 H 0.4310 -0.2804 0.1721 0.145 Uiso 0.616(14) 1 calc R U P A 1
N21 N 0.4533(16) -0.1738(16) 0.1375(7) 0.082(5) Uani 0.616(14) 1 d D . P A 1
C57 C 0.496(4) -0.154(3) 0.0974(12) 0.18(2) Uani 0.616(14) 1 d D . P A 1
H57A H 0.4684 -0.0954 0.0828 0.263 Uiso 0.616(14) 1 calc R U P A 1
H57B H 0.5691 -0.1483 0.1072 0.263 Uiso 0.616(14) 1 calc R U P A 1
H57C H 0.4803 -0.2056 0.0749 0.263 Uiso 0.616(14) 1 calc R U P A 1
C56 C 0.3594(16) -0.131(3) 0.1422(11) 0.172(15) Uani 0.616(14) 1 d D . P A 1
H56A H 0.3471 -0.0749 0.1225 0.258 Uiso 0.616(14) 1 calc R U P A 1
H56B H 0.3046 -0.1759 0.1325 0.258 Uiso 0.616(14) 1 calc R U P A 1
H56C H 0.3632 -0.1131 0.1747 0.258 Uiso 0.616(14) 1 calc R U P A 1
O10B O 0.540(3) -0.3133(17) 0.1604(16) 0.122(5) Uani 0.384(14) 1 d D . P A 2
C58B C 0.523(3) -0.246(2) 0.1320(13) 0.121(7) Uani 0.384(14) 1 d D . P A 2
H58B H 0.5719 -0.2347 0.1139 0.145 Uiso 0.384(14) 1 calc R U P A 2
N21B N 0.449(3) -0.193(3) 0.1251(13) 0.082(5) Uani 0.384(14) 1 d D . P A 2
C57B C 0.465(6) -0.106(4) 0.1020(15) 0.20(4) Uani 0.384(14) 1 d D . P A 2
H57D H 0.4038 -0.0676 0.0977 0.295 Uiso 0.384(14) 1 calc R U P A 2
H57E H 0.5207 -0.0712 0.1210 0.295 Uiso 0.384(14) 1 calc R U P A 2
H57F H 0.4802 -0.1198 0.0715 0.295 Uiso 0.384(14) 1 calc R U P A 2
C56B C 0.379(3) -0.210(3) 0.1546(13) 0.121(14) Uani 0.384(14) 1 d D . P A 2
H56D H 0.3231 -0.1651 0.1469 0.181 Uiso 0.384(14) 1 calc R U P A 2
H56E H 0.3525 -0.2740 0.1496 0.181 Uiso 0.384(14) 1 calc R U P A 2
H56F H 0.4120 -0.2021 0.1873 0.181 Uiso 0.384(14) 1 calc R U P A 2
H1A H 0.740(6) 0.569(8) 0.155(4) 0.12(5) Uiso 1 1 d D . . . .
H1B H 0.657(6) 0.604(6) 0.160(4) 0.11(4) Uiso 1 1 d D . . . .
H5 H 0.824(9) -0.032(10) 0.091(5) 0.25(8) Uiso 1 1 d D . . . .

loop_
_atom_site_aniso_label
_atom_site_aniso_U_11
_atom_site_aniso_U_22
_atom_site_aniso_U_33
_atom_site_aniso_U_23
_atom_site_aniso_U_13
_atom_site_aniso_U_12
C1 0.049(4) 0.032(4) 0.041(4) 0.001(3) -0.002(4) 0.009(3)
C2 0.056(5) 0.044(5) 0.062(5) -0.001(4) -0.016(4) 0.009(4)
C3 0.079(6) 0.042(5) 0.061(5) 0.003(4) -0.007(5) 0.014(4)
C4 0.070(6) 0.036(4) 0.060(5) -0.006(4) -0.004(5) 0.001(4)
C5 0.048(4) 0.033(4) 0.044(4) -0.002(3) -0.006(4) 0.003(3)
C6 0.052(5) 0.033(4) 0.058(5) -0.004(3) 0.000(4) 0.000(3)
C7 0.040(4) 0.041(4) 0.045(4) -0.011(3) 0.002(4) -0.001(3)
C8 0.043(4) 0.059(5) 0.038(4) -0.005(3) -0.003(4) 0.002(4)
C9 0.060(5) 0.056(5) 0.064(5) -0.003(4) -0.001(4) -0.010(4)
C10 0.049(5) 0.069(6) 0.074(6) -0.001(5) 0.001(4) -0.003(4)
C11 0.055(5) 0.079(7) 0.065(6) 0.006(5) -0.015(5) 0.008(5)
C12 0.062(5) 0.058(5) 0.063(5) 0.006(4) 0.000(5) 0.009(4)
C13 0.045(4) 0.049(5) 0.042(4) -0.005(3) 0.008(4) 0.001(3)
C14 0.047(5) 0.044(4) 0.043(4) 0.003(3) 0.007(4) 0.004(3)
C15 0.045(4) 0.037(4) 0.038(4) 0.004(3) 0.008(3) -0.001(3)
C16 0.058(5) 0.041(4) 0.048(4) -0.006(3) 0.004(4) -0.007(3)
C17 0.066(5) 0.049(5) 0.062(5) -0.006(4) -0.009(4) -0.005(4)
C18 0.072(6) 0.045(5) 0.063(5) -0.017(4) 0.010(5) -0.011(4)
C19 0.071(6) 0.032(4) 0.060(5) -0.003(3) 0.014(5) -0.003(4)
C20 0.068(5) 0.040(4) 0.049(4) -0.008(3) 0.002(4) 0.002(4)
C21 0.049(4) 0.034(4) 0.033(4) -0.002(3) 0.001(3) -0.005(3)
C22 0.047(4) 0.040(4) 0.035(4) -0.006(3) 0.006(3) 0.007(3)
C23 0.085(6) 0.031(4) 0.053(5) 0.005(3) 0.025(4) 0.009(4)
C24 0.103(7) 0.032(4) 0.068(5) 0.005(4) 0.033(5) -0.003(4)
C25 0.091(6) 0.036(4) 0.072(5) 0.003(4) 0.038(5) -0.010(4)
C26 0.054(5) 0.040(4) 0.045(4) -0.001(3) 0.006(4) 0.008(3)
C27 0.050(5) 0.045(4) 0.049(4) -0.002(3) 0.010(4) -0.005(3)
C28 0.045(4) 0.041(4) 0.034(4) -0.002(3) 0.003(3) 0.004(3)
C29 0.043(4) 0.050(4) 0.040(4) -0.007(3) 0.002(3) 0.009(3)
C30 0.050(5) 0.069(6) 0.045(4) -0.014(4) 0.010(4) 0.003(4)
C31 0.059(5) 0.076(6) 0.062(5) -0.026(5) 0.007(4) 0.018(4)
C32 0.074(6) 0.046(5) 0.076(6) -0.012(4) 0.016(5) 0.018(4)
C33 0.078(6) 0.049(5) 0.056(5) -0.004(4) 0.018(4) 0.008(4)
C34 0.050(4) 0.040(4) 0.041(4) -0.003(3) 0.000(3) 0.009(3)
C35 0.038(4) 0.046(4) 0.037(4) -0.001(3) 0.001(3) 0.004(3)
C36 0.050(5) 0.061(5) 0.039(4) -0.008(4) 0.005(4) -0.008(4)
C37 0.079(6) 0.073(6) 0.069(6) -0.025(5) 0.030(5) -0.008(5)
C38 0.073(6) 0.102(8) 0.069(6) -0.007(5) 0.036(5) -0.018(6)
C39 0.087(7) 0.082(7) 0.072(6) 0.014(5) 0.028(5) -0.013(5)
C40 0.084(6) 0.059(5) 0.060(5) 0.010(4) 0.016(5) 0.005(4)
C41 0.048(4) 0.050(5) 0.049(4) 0.004(3) 0.013(4) -0.005(3)
C42 0.053(5) 0.051(5) 0.032(4) -0.009(3) 0.003(3) 0.012(3)
N1 0.047(3) 0.033(3) 0.034(3) 0.002(2) 0.000(3) -0.001(2)
N2 0.047(4) 0.030(3) 0.039(3) -0.001(2) -0.003(3) 0.002(2)
N3 0.042(3) 0.031(3) 0.043(3) -0.007(2) 0.001(3) 0.003(2)
N11 0.056(4) 0.036(3) 0.053(4) 0.001(3) -0.008(3) -0.002(3)
N4 0.050(4) 0.038(3) 0.043(3) -0.003(3) 0.005(3) 0.006(3)
N12 0.053(4) 0.039(3) 0.047(4) -0.004(3) -0.011(3) 0.002(3)
N5 0.054(4) 0.031(3) 0.043(3) 0.002(3) 0.001(3) 0.004(3)
N8 0.044(3) 0.030(3) 0.044(3) 0.003(2) 0.009(3) 0.004(2)
N7 0.050(3) 0.040(3) 0.040(3) -0.001(3) 0.014(3) -0.005(3)
N6 0.049(3) 0.036(3) 0.038(3) -0.002(2) 0.012(3) 0.004(2)
N14 0.050(4) 0.041(3) 0.048(3) -0.001(3) 0.012(3) 0.005(3)
N10 0.044(3) 0.041(3) 0.041(3) -0.003(3) 0.008(3) 0.007(3)
N13 0.054(4) 0.045(4) 0.049(3) -0.014(3) 0.013(3) 0.002(3)
N9 0.050(4) 0.034(3) 0.063(4) 0.004(3) 0.016(3) 0.008(3)
O1 0.094(5) 0.055(4) 0.070(4) 0.006(3) 0.012(4) 0.004(4)
O2 0.072(4) 0.036(3) 0.087(4) -0.004(3) -0.014(3) -0.005(3)
O3 0.073(4) 0.052(3) 0.085(4) -0.003(3) 0.043(3) -0.001(3)
O4 0.069(4) 0.043(3) 0.071(3) 0.009(3) 0.025(3) 0.018(3)
O6 0.044(3) 0.035(3) 0.044(3) -0.001(2) 0.006(2) 0.010(2)
O13 0.056(3) 0.047(3) 0.052(3) 0.002(2) -0.013(3) -0.004(2)
O7 0.079(6) 0.238(12) 0.146(9) -0.091(8) 0.019(6) 0.002(6)
Na03 0.0601(19) 0.0483(17) 0.0616(18) -0.0093(14) 0.0112(16) 0.0047(14)
Cu1 0.0448(5) 0.0299(5) 0.0415(5) -0.0006(3) 0.0012(4) 0.0043(3)
Cu2 0.0448(5) 0.0309(5) 0.0409(5) -0.0002(3) 0.0072(4) 0.0031(3)
S1 0.349(12) 0.486(17) 0.224(8) 0.045(10) 0.051(8) 0.197(12)
O50 0.255(14) 0.223(14) 0.180(11) 0.044(10) -0.065(11) 0.009(11)
C50 0.110(12) 0.163(17) 0.72(6) 0.16(3) 0.13(2) -0.004(12)
O1W 0.119(6) 0.092(5) 0.123(6) 0.020(5) -0.008(5) 0.009(4)
N15 0.113(10) 0.40(3) 0.121(10) -0.071(13) 0.061(9) -0.040(13)
C44 0.164(17) 0.56(5) 0.28(3) -0.24(3) 0.146(19) -0.11(2)
C59 0.073(10) 0.30(2) 0.088(10) 0.030(12) 0.029(8) 0.026(12)
C45 0.151(18) 0.59(5) 0.24(2) -0.22(3) -0.053(16) -0.10(2)
C51 0.49(5) 0.86(9) 0.19(2) -0.12(4) 0.12(3) 0.33(6)
O10 0.111(14) 0.063(12) 0.181(13) -0.012(12) 0.007(10) 0.003(9)
C58 0.123(16) 0.106(13) 0.148(18) 0.092(13) 0.061(12) 0.052(11)
N21 0.100(8) 0.106(13) 0.041(12) -0.023(9) 0.019(9) -0.006(7)
C57 0.22(4) 0.20(4) 0.12(3) -0.04(3) 0.07(3) -0.10(3)
C56 0.078(15) 0.22(3) 0.20(3) -0.08(3) -0.008(17) 0.061(19)
O10B 0.111(14) 0.063(12) 0.181(13) -0.012(12) 0.007(10) 0.003(9)
C58B 0.123(16) 0.106(13) 0.148(18) 0.092(13) 0.061(12) 0.052(11)
N21B 0.100(8) 0.106(13) 0.041(12) -0.023(9) 0.019(9) -0.006(7)
C57B 0.24(7) 0.23(8) 0.07(3) 0.08(4) -0.09(4) -0.13(6)
C56B 0.09(3) 0.14(3) 0.13(3) 0.00(2) 0.01(2) 0.06(2)

loop_
_atom_type_symbol
_atom_type_description
_atom_type_scat_dispersion_real
_atom_type_scat_dispersion_imag
_atom_type_scat_source
C C 0.0033 0.0016 'International Tables Vol C Tables 4.2.6.8 and 6.1.1.4'
H H 0.0000 0.0000 'International Tables Vol C Tables 4.2.6.8 and 6.1.1.4'
N N 0.0061 0.0033 'International Tables Vol C Tables 4.2.6.8 and 6.1.1.4'
O O 0.0106 0.0060 'International Tables Vol C Tables 4.2.6.8 and 6.1.1.4'
Na Na 0.0362 0.0249 'International Tables Vol C Tables 4.2.6.8 and 6.1.1.4'
Cu Cu 0.3201 1.2651 'International Tables Vol C Tables 4.2.6.8 and 6.1.1.4'
S S 0.1246 0.1234 'International Tables Vol C Tables 4.2.6.8 and 6.1.1.4'

loop_
_geom_angle_atom_site_label_1
_geom_angle_atom_site_label_2
_geom_angle_atom_site_label_3
_geom_angle
_geom_angle_site_symmetry_1
N2 C1 C2 120.7(6) .
N2 C1 C14 114.4(6) .
C2 C1 C14 124.4(6) .
C3 C2 C1 119.2(7) .
C2 C3 C4 119.5(7) .
C5 C4 C3 117.9(7) .
N2 C5 C4 122.3(6) .
N2 C5 C6 114.8(6) .
C4 C5 C6 122.9(6) .
O2 C6 N3 127.6(7) .
O2 C6 C5 119.3(6) .
N3 C6 C5 113.1(6) .
N4 C7 N11 112.6(6) .
N4 C7 N3 122.7(6) .
N11 C7 N3 124.6(6) .
N11 C8 C9 132.5(7) .
N11 C8 C13 104.9(6) .
C9 C8 C13 122.6(7) .
C10 C9 C8 115.9(7) .
C11 C10 C9 122.3(8) .
C10 C11 C12 121.7(8) .
C13 C12 C11 118.0(8) .
C12 C13 C8 119.5(7) .
C12 C13 N4 130.5(7) .
C8 C13 N4 110.0(6) .
O13 C14 N1 128.8(6) 2_745
O13 C14 C1 117.7(6) 2_745
N1 C14 C1 113.4(6) .
N5 C15 N12 111.2(6) .
N5 C15 N1 123.2(6) .
N12 C15 N1 125.5(6) .
N12 C16 C21 105.8(6) .
N12 C16 C17 131.2(7) .
C21 C16 C17 122.9(7) .
C18 C17 C16 117.3(7) .
C17 C18 C19 120.7(7) .
C20 C19 C18 122.0(7) .
C19 C20 C21 117.7(7) .
C16 C21 C20 119.2(6) .
C16 C21 N5 110.4(6) .
C20 C21 N5 130.4(6) .
N7 C22 C23 120.3(6) .
N7 C22 C34 114.0(6) .
C23 C22 C34 125.7(6) .
C24 C23 C22 118.4(7) .
C23 C24 C25 120.5(7) .
C26 C25 C24 118.2(7) .
N7 C26 C25 121.4(6) .
N7 C26 C27 114.8(6) .
C25 C26 C27 123.8(7) .
O3 C27 N6 127.6(7) .
O3 C27 C26 118.9(6) .
N6 C27 C26 113.4(6) .
N10 C28 N14 111.2(6) .
N10 C28 N6 124.5(6) .
N14 C28 N6 124.3(6) .
N14 C29 C30 132.7(7) .
N14 C29 C42 104.5(6) .
C30 C29 C42 122.7(7) .
C31 C30 C29 116.5(7) .
C30 C31 C32 121.4(7) .
C33 C32 C31 122.1(8) .
C32 C33 C42 117.8(8) .
O4 C34 N8 128.9(7) .
O4 C34 C22 117.5(6) .
N8 C34 C22 113.6(6) .
N13 C35 N9 112.8(6) .
N13 C35 N8 129.4(6) .
N9 C35 N8 117.8(6) .
C37 C36 C41 120.3(7) .
C37 C36 N13 130.0(7) .
C41 C36 N13 109.6(6) .
C38 C37 C36 118.2(8) .
C39 C38 C37 120.8(8) .
C40 C39 C38 122.5(8) .
C39 C40 C41 117.0(8) .
N9 C41 C40 133.3(7) .
N9 C41 C36 105.5(6) .
C40 C41 C36 121.3(7) .
N10 C42 C33 130.7(7) .
N10 C42 C29 109.9(6) .
C33 C42 C29 119.5(6) .
C14 N1 C15 118.5(6) .
C14 N1 Cu1 112.5(4) .
C15 N1 Cu1 128.9(4) .
C5 N2 C1 120.3(5) .
C5 N2 Cu1 119.5(4) .
C1 N2 Cu1 120.2(4) .
C6 N3 C7 119.7(6) .
C6 N3 Cu1 113.2(4) .
C7 N3 Cu1 127.0(4) .
C7 N11 C8 108.0(6) .
C7 N4 C13 104.4(5) .
C15 N12 C16 108.4(6) .
C15 N5 C21 104.2(5) .
C15 N5 Cu2 127.6(4) .
C21 N5 Cu2 126.0(4) .
C34 N8 C35 120.4(6) .
C34 N8 Cu2 114.1(4) .
C35 N8 Cu2 125.0(4) .
C26 N7 C22 121.0(6) .
C26 N7 Cu2 118.9(5) .
C22 N7 Cu2 120.1(4) .
C27 N6 C28 117.9(6) .
C27 N6 Cu2 112.8(4) .
C28 N6 Cu2 129.3(4) .
C28 N14 C29 109.3(6) .
C28 N10 C42 105.1(5) .
C28 N10 Cu1 128.4(4) .
C42 N10 Cu1 125.5(5) .
C35 N13 C36 104.5(6) .
C35 N13 Na03 126.6(5) .
C36 N13 Na03 128.5(4) .
C35 N9 C41 107.5(6) .
C34 O4 Na03 130.8(5) .
Cu2 O6 Cu1 117.7(2) .
C14 O13 Na03 155.2(5) 2_755
C59 O7 Na03 119.4(10) .
O4 Na03 O7 116.9(3) .
O4 Na03 O1 86.3(3) .
O7 Na03 O1 103.4(4) .
O4 Na03 O13 118.0(2) .
O7 Na03 O13 125.0(3) .
O1 Na03 O13 83.9(2) .
O4 Na03 N13 72.22(19) .
O7 Na03 N13 89.4(3) .
O1 Na03 N13 158.3(3) .
O13 Na03 N13 103.3(2) .
O4 Na03 C59 102.5(3) .
O7 Na03 C59 20.1(4) .
O1 Na03 C59 118.2(4) .
O13 Na03 C59 135.5(3) .
N13 Na03 C59 70.9(4) .
O6 Cu1 N2 160.9(2) .
O6 Cu1 N3 95.2(2) .
N2 Cu1 N3 79.2(2) .
O6 Cu1 N1 102.2(2) .
N2 Cu1 N1 78.1(2) .
N3 Cu1 N1 153.9(2) .
O6 Cu1 N10 95.4(2) .
N2 Cu1 N10 103.7(2) .
N3 Cu1 N10 103.2(2) .
N1 Cu1 N10 94.4(2) .
O6 Cu2 N7 163.4(2) .
O6 Cu2 N6 101.3(2) .
N7 Cu2 N6 79.6(2) .
O6 Cu2 N8 97.71(19) .
N7 Cu2 N8 78.1(2) .
N6 Cu2 N8 156.2(2) .
O6 Cu2 N5 94.07(19) .
N7 Cu2 N5 102.3(2) .
N6 Cu2 N5 98.4(2) .
N8 Cu2 N5 94.5(2) .
O50 S1 C51 116.7(13) .
O50 S1 C50 94.9(12) .
C51 S1 C50 118(2) .
C59 N15 C45 129.9(16) .
C59 N15 C44 117.4(16) .
C45 N15 C44 111.0(16) .
O7 C59 N15 132.8(16) .
O7 C59 Na03 40.5(7) .
N15 C59 Na03 160.7(10) .
N21 C58 O10 123(2) .
C58 N21 C57 119(2) .
C58 N21 C56 118(2) .
C57 N21 C56 121(3) .
N21B C58B O10B 127(4) .
C58B N21B C56B 115(3) .
C58B N21B C57B 114(5) .
C56B N21B C57B 127(4) .

loop_
_geom_bond_atom_site_label_1
_geom_bond_atom_site_label_2
_geom_bond_distance
_geom_bond_site_symmetry_2
C1 N2 1.323(8) .
C1 C2 1.382(9) .
C1 C14 1.509(9) .
C2 C3 1.369(10) .
C3 C4 1.380(10) .
C4 C5 1.374(9) .
C5 N2 1.320(8) .
C5 C6 1.503(10) .
C6 O2 1.255(8) .
C6 N3 1.351(8) .
C7 N4 1.332(8) .
C7 N11 1.349(8) .
C7 N3 1.375(8) .
C8 N11 1.384(8) .
C8 C9 1.392(10) .
C8 C13 1.395(10) .
C9 C10 1.382(11) .
C10 C11 1.358(11) .
C11 C12 1.386(11) .
C12 C13 1.381(10) .
C13 N4 1.402(9) .
C14 O13 1.255(8) 2_745
C14 N1 1.345(8) .
C15 N5 1.343(8) .
C15 N12 1.363(8) .
C15 N1 1.371(8) .
C16 N12 1.366(9) .
C16 C21 1.371(9) .
C16 C17 1.397(10) .
C17 C18 1.365(10) .
C18 C19 1.384(11) .
C19 C20 1.383(10) .
C20 C21 1.400(9) .
C21 N5 1.408(8) .
C22 N7 1.346(8) .
C22 C23 1.391(9) .
C22 C34 1.491(9) .
C23 C24 1.365(10) .
C24 C25 1.385(10) .
C25 C26 1.378(9) .
C26 N7 1.320(8) .
C26 C27 1.495(9) .
C27 O3 1.237(8) .
C27 N6 1.355(8) .
C28 N10 1.342(8) .
C28 N14 1.353(8) .
C28 N6 1.377(8) .
C29 N14 1.371(8) .
C29 C30 1.398(9) .
C29 C42 1.406(10) .
C30 C31 1.382(11) .
C31 C32 1.399(11) .
C32 C33 1.380(10) .
C33 C42 1.399(10) .
C34 O4 1.260(8) .
C34 N8 1.333(8) .
C35 N13 1.322(8) .
C35 N9 1.361(8) .
C35 N8 1.383(8) .
C36 C37 1.382(10) .
C36 C41 1.400(10) .
C36 N13 1.400(9) .
C37 C38 1.378(12) .
C38 C39 1.378(12) .
C39 C40 1.368(11) .
C40 C41 1.389(10) .
C41 N9 1.369(8) .
C42 N10 1.393(8) .
N1 Cu1 2.162(5) .
N2 Cu1 1.941(5) .
N3 Cu1 2.116(5) .
N5 Cu2 2.264(5) .
N8 Cu2 2.135(5) .
N7 Cu2 1.938(5) .
N6 Cu2 2.101(5) .
N10 Cu1 2.198(5) .
N13 Na03 2.454(6) .
O1 Na03 2.361(7) .
O4 Na03 2.294(6) .
O6 Cu2 1.916(5) .
O6 Cu1 1.920(4) .
O13 C14 1.255(8) 2_755
O13 Na03 2.422(6) .
O7 C59 1.222(17) .
O7 Na03 2.306(10) .
Na03 C59 3.095(13) .
S1 O50 1.519(13) .
S1 C51 1.84(2) .
S1 C50 1.872(16) .
N15 C59 1.372(17) .
N15 C45 1.402(16) .
N15 C44 1.402(17) .
O10 C58 1.24(2) .
C58 N21 1.214(19) .
N21 C57 1.42(2) .
N21 C56 1.421(17) .
O10B C58B 1.23(3) .
C58B N21B 1.21(2) .
N21B C56B 1.42(2) .
N21B C57B 1.42(2) .
